data_4080009
loop_
_publ_author_name
'Anti\~nolo, Antonio'
'P\'erez-Flores, Juan-Carlos'
'Herv\'as, Maria Jes\'us'
'Garc\'ia-Yuste, Santiago'
'L\'opez-Solera, Maria Isabel'
'Otero, Antonio'
'Fern\'andez-Pacheco, Ana Rodr\'iguez'
'Tercero-Morales, Maria Teresa'

_publ_section_title
;
 Synthesis and Reactivity of New Niobocene Hydride-Stibine and
 Hydride-Stilbene Complexes. X-ray Crystal Structure of
 [Nb(\h5-C5H4SiMe3)2(H)(trans-\h2-C,C-PhCH&#x2550;CHPh)]
;
_journal_issue 3
_journal_name_full Organometallics
_journal_page_first 862
_journal_paper_doi 10.1021/om301171j
_journal_volume 32
_journal_year 2013
_chemical_formula_moiety 'C30 H39 Nb Si2'
_chemical_formula_sum 'C30 H39 Nb Si2'
_chemical_formula_weight 548.70
_chemical_name_systematic
;
 ?
;
_space_group_IT_number 14
_symmetry_cell_setting monoclinic
_symmetry_space_group_name_Hall '-P 2ybc'
_symmetry_space_group_name_H-M 'P 1 21/c 1'
_atom_sites_solution_hydrogens geom
_atom_sites_solution_primary direct
_atom_sites_solution_secondary difmap
_audit_creation_method SHELXL-97
_cell_angle_alpha 90.00
_cell_angle_beta 94.087(4)
_cell_angle_gamma 90.00
_cell_formula_units_Z 4
_cell_length_a 12.6788(9)
_cell_length_b 10.9654(8)
_cell_length_c 19.9135(15)
_cell_measurement_reflns_used 2930
_cell_measurement_temperature 150(2)
_cell_measurement_theta_max 24.864
_cell_measurement_theta_min 2.516
_cell_volume 2761.5(3)
_computing_cell_refinement 'Bruker SAINT'
_computing_data_collection 'Bruker APEX'
_computing_data_reduction 'Bruker SHELXTL'
_computing_structure_refinement 'SHELXL-97 (Sheldrick, 1997)'
_computing_structure_solution 'SHELXS-97 (Sheldrick, 1990)'
_diffrn_ambient_temperature 150(2)
_diffrn_measured_fraction_theta_full 0.993
_diffrn_measured_fraction_theta_max 0.993
_diffrn_measurement_device_type 'CCD area detector'
_diffrn_measurement_method 'omega scan'
_diffrn_radiation_monochromator graphite
_diffrn_radiation_source 'fine-focus sealed tube'
_diffrn_radiation_type MoK\a
_diffrn_radiation_wavelength 0.71073
_diffrn_reflns_av_R_equivalents 0.0803
_diffrn_reflns_av_sigmaI/netI 0.0634
_diffrn_reflns_limit_h_max 16
_diffrn_reflns_limit_h_min -16
_diffrn_reflns_limit_k_max 14
_diffrn_reflns_limit_k_min -14
_diffrn_reflns_limit_l_max 26
_diffrn_reflns_limit_l_min -26
_diffrn_reflns_number 33336
_diffrn_reflns_theta_full 28.38
_diffrn_reflns_theta_max 28.38
_diffrn_reflns_theta_min 1.61
_exptl_absorpt_coefficient_mu 0.539
_exptl_absorpt_correction_T_max 0.9481
_exptl_absorpt_correction_T_min 0.8861
_exptl_absorpt_correction_type multi-scan
_exptl_absorpt_process_details SADABS
_exptl_crystal_colour Yellow
_exptl_crystal_density_diffrn 1.320
_exptl_crystal_density_method 'not measured'
_exptl_crystal_description Prismatic
_exptl_crystal_F_000 1152
_exptl_crystal_size_max 0.23
_exptl_crystal_size_mid 0.19
_exptl_crystal_size_min 0.10
_refine_diff_density_max 0.715
_refine_diff_density_min -0.899
_refine_diff_density_rms 0.221
_refine_ls_extinction_method none
_refine_ls_goodness_of_fit_ref 1.090
_refine_ls_hydrogen_treatment mixed
_refine_ls_matrix_type full
_refine_ls_number_parameters 308
_refine_ls_number_reflns 6872
_refine_ls_number_restraints 0
_refine_ls_restrained_S_all 1.090
_refine_ls_R_factor_all 0.0715
_refine_ls_R_factor_gt 0.0451
_refine_ls_shift/su_max 0.001
_refine_ls_shift/su_mean 0.000
_refine_ls_structure_factor_coef Fsqd
_refine_ls_weighting_details 'calc w=1/[\s^2^(Fo^2^)+(0.0610P)^2^+0.0000P] where P=(Fo^2^+2Fc^2^)/3'
_refine_ls_weighting_scheme calc
_refine_ls_wR_factor_gt 0.1079
_refine_ls_wR_factor_ref 0.1276
_reflns_number_gt 5004
_reflns_number_total 6872
_reflns_threshold_expression >2sigma(I)
_cod_data_source_file om301171j_si_001.cif
_cod_data_source_block 5
_cod_original_sg_symbol_H-M P2(1)/c
_cod_database_code 4080009

loop_
_symmetry_equiv_pos_as_xyz
'x, y, z'
'-x, y+1/2, -z+1/2'
'-x, -y, -z'
'x, -y-1/2, z-1/2'

loop_
_atom_site_label
_atom_site_type_symbol
_atom_site_fract_x
_atom_site_fract_y
_atom_site_fract_z
_atom_site_U_iso_or_equiv
_atom_site_adp_type
_atom_site_occupancy
_atom_site_symmetry_multiplicity
_atom_site_calc_flag
_atom_site_refinement_flags
Nb1 Nb 0.752935(19) 0.88197(2) 0.223896(15) 0.02043(10) Uani 1 1 d .
Si1 Si 0.65405(7) 0.91320(9) 0.40098(5) 0.0283(2) Uani 1 1 d .
Si2 Si 0.94804(7) 0.79619(9) 0.08932(5) 0.0278(2) Uani 1 1 d .
C1 C 0.5192(2) 0.9272(3) 0.13793(17) 0.0225(6) Uani 1 1 d .
C2 C 0.5081(2) 0.8994(3) 0.06973(17) 0.0268(7) Uani 1 1 d .
H2 H 0.5641 0.9151 0.0432 0.032 Uiso 1 1 calc R
C3 C 0.4156(3) 0.8486(3) 0.0401(2) 0.0361(8) Uani 1 1 d .
H3 H 0.4100 0.8308 -0.0057 0.043 Uiso 1 1 calc R
C4 C 0.3319(2) 0.8249(3) 0.0791(2) 0.0355(8) Uani 1 1 d .
H4 H 0.2699 0.7907 0.0597 0.043 Uiso 1 1 calc R
C5 C 0.3408(2) 0.8521(3) 0.14654(19) 0.0321(8) Uani 1 1 d .
H5 H 0.2841 0.8373 0.1726 0.038 Uiso 1 1 calc R
C6 C 0.4328(2) 0.9010(3) 0.17591(18) 0.0287(7) Uani 1 1 d .
H6 H 0.4379 0.9171 0.2219 0.034 Uiso 1 1 calc R
C7 C 0.6129(2) 0.9888(3) 0.17119(16) 0.0211(6) Uani 1 1 d .
H7 H 0.5911 1.0553 0.2000 0.025 Uiso 1 1 calc R
C8 C 0.7049(2) 1.0228(3) 0.13778(16) 0.0212(6) Uani 1 1 d .
H8 H 0.7052 0.9855 0.0931 0.025 Uiso 1 1 calc R
C9 C 0.7459(2) 1.1495(3) 0.13796(16) 0.0218(6) Uani 1 1 d .
C10 C 0.8365(2) 1.1775(3) 0.10494(17) 0.0263(7) Uani 1 1 d .
H10 H 0.8699 1.1160 0.0823 0.032 Uiso 1 1 calc R
C11 C 0.8780(2) 1.2945(3) 0.10507(18) 0.0303(8) Uani 1 1 d .
H11 H 0.9393 1.3101 0.0835 0.036 Uiso 1 1 calc R
C12 C 0.8287(3) 1.3878(3) 0.13715(19) 0.0321(8) Uani 1 1 d .
H12 H 0.8560 1.4665 0.1371 0.039 Uiso 1 1 calc R
C13 C 0.7384(3) 1.3629(3) 0.16935(19) 0.0303(8) Uani 1 1 d .
H13 H 0.7051 1.4249 0.1916 0.036 Uiso 1 1 calc R
C14 C 0.6968(2) 1.2458(3) 0.16871(18) 0.0275(7) Uani 1 1 d .
H14 H 0.6345 1.2314 0.1894 0.033 Uiso 1 1 calc R
C15 C 0.8410(2) 0.7543(3) 0.14476(17) 0.0248(7) Uani 1 1 d .
C16 C 0.8555(2) 0.7033(3) 0.21047(17) 0.0275(7) Uani 1 1 d .
H16 H 0.9242 0.6868 0.2344 0.033 Uiso 1 1 calc R
C17 C 0.7567(3) 0.6662(3) 0.23236(19) 0.0330(8) Uani 1 1 d .
H17 H 0.7456 0.6185 0.2728 0.040 Uiso 1 1 calc R
C18 C 0.6798(3) 0.6930(3) 0.1801(2) 0.0344(8) Uani 1 1 d .
H18 H 0.6051 0.6694 0.1788 0.041 Uiso 1 1 calc R
C19 C 0.7302(2) 0.7461(3) 0.12735(18) 0.0282(7) Uani 1 1 d .
H19 H 0.6955 0.7682 0.0835 0.034 Uiso 1 1 calc R
C20 C 1.0187(3) 0.6538(3) 0.06870(19) 0.0371(8) Uani 1 1 d .
H20A H 1.0446 0.6142 0.1096 0.056 Uiso 1 1 calc R
H20B H 1.0771 0.6735 0.0425 0.056 Uiso 1 1 calc R
H20C H 0.9710 0.6003 0.0434 0.056 Uiso 1 1 calc R
C21 C 1.0442(3) 0.9028(3) 0.1336(2) 0.0395(9) Uani 1 1 d .
H21A H 1.0081 0.9756 0.1458 0.059 Uiso 1 1 calc R
H21B H 1.0985 0.9233 0.1044 0.059 Uiso 1 1 calc R
H21C H 1.0754 0.8643 0.1735 0.059 Uiso 1 1 calc R
C22 C 0.8891(3) 0.8628(3) 0.00913(19) 0.0341(8) Uani 1 1 d .
H22A H 0.8452 0.8030 -0.0144 0.051 Uiso 1 1 calc R
H22B H 0.9445 0.8870 -0.0184 0.051 Uiso 1 1 calc R
H22C H 0.8472 0.9326 0.0189 0.051 Uiso 1 1 calc R
C23 C 0.7561(2) 0.9473(3) 0.34064(16) 0.0255(7) Uani 1 1 d .
C24 C 0.8492(2) 0.8807(3) 0.33149(17) 0.0269(7) Uani 1 1 d .
H24 H 0.8714 0.8071 0.3566 0.032 Uiso 1 1 calc R
C25 C 0.9115(2) 0.9435(3) 0.28633(16) 0.0272(7) Uani 1 1 d .
H25 H 0.9835 0.9215 0.2760 0.033 Uiso 1 1 calc R
C26 C 0.8579(2) 1.0505(3) 0.26595(16) 0.0268(7) Uani 1 1 d .
H26 H 0.8857 1.1163 0.2390 0.032 Uiso 1 1 calc R
C27 C 0.7621(2) 1.0530(3) 0.29852(16) 0.0238(7) Uani 1 1 d .
H27 H 0.7119 1.1212 0.2968 0.029 Uiso 1 1 calc R
C28 C 0.5340(3) 1.0049(3) 0.37690(19) 0.0376(9) Uani 1 1 d .
H28A H 0.5506 1.0901 0.3811 0.056 Uiso 1 1 calc R
H28B H 0.4794 0.9849 0.4060 0.056 Uiso 1 1 calc R
H28C H 0.5100 0.9871 0.3311 0.056 Uiso 1 1 calc R
C29 C 0.6231(3) 0.7475(3) 0.4021(2) 0.0415(9) Uani 1 1 d .
H29A H 0.5810 0.7301 0.4391 0.062 Uiso 1 1 calc R
H29B H 0.6878 0.7017 0.4071 0.062 Uiso 1 1 calc R
H29C H 0.5847 0.7252 0.3606 0.062 Uiso 1 1 calc R
C30 C 0.7098(3) 0.9622(4) 0.48558(18) 0.0395(9) Uani 1 1 d .
H30A H 0.7254 1.0478 0.4848 0.059 Uiso 1 1 calc R
H30B H 0.7735 0.9174 0.4974 0.059 Uiso 1 1 calc R
H30C H 0.6593 0.9466 0.5182 0.059 Uiso 1 1 calc R
H1 H 0.645(3) 0.842(3) 0.2620(19) 0.042(10) Uiso 1 1 d .

loop_
_atom_site_aniso_label
_atom_site_aniso_U_11
_atom_site_aniso_U_22
_atom_site_aniso_U_33
_atom_site_aniso_U_23
_atom_site_aniso_U_13
_atom_site_aniso_U_12
Nb1 0.01966(14) 0.01893(16) 0.02252(17) -0.00238(11) 0.00019(10) 0.00017(9)
Si1 0.0263(4) 0.0337(5) 0.0251(5) 0.0026(4) 0.0038(4) 0.0026(3)
Si2 0.0277(4) 0.0316(5) 0.0246(5) 0.0008(4) 0.0037(4) 0.0045(3)
C1 0.0208(13) 0.0184(15) 0.0279(18) 0.0038(13) -0.0015(12) -0.0001(11)
C2 0.0247(15) 0.0290(18) 0.0264(19) 0.0016(14) -0.0005(13) 0.0012(12)
C3 0.0325(17) 0.040(2) 0.034(2) -0.0045(17) -0.0106(15) 0.0007(14)
C4 0.0241(15) 0.033(2) 0.048(2) -0.0029(17) -0.0057(15) -0.0050(13)
C5 0.0230(15) 0.0351(19) 0.038(2) 0.0029(16) 0.0013(14) -0.0062(13)
C6 0.0255(15) 0.0321(19) 0.0280(19) 0.0026(14) -0.0008(13) -0.0020(12)
C7 0.0193(13) 0.0211(16) 0.0230(17) -0.0005(13) 0.0025(12) -0.0014(10)
C8 0.0222(13) 0.0192(15) 0.0220(17) -0.0013(12) 0.0004(12) -0.0036(11)
C9 0.0202(13) 0.0248(16) 0.0198(16) 0.0032(13) -0.0021(12) -0.0016(11)
C10 0.0306(15) 0.0244(17) 0.0243(18) 0.0005(14) 0.0039(13) -0.0037(12)
C11 0.0276(15) 0.034(2) 0.029(2) 0.0030(15) 0.0008(14) -0.0099(13)
C12 0.0367(17) 0.0233(18) 0.035(2) 0.0030(15) -0.0060(15) -0.0085(13)
C13 0.0344(17) 0.0216(17) 0.035(2) -0.0022(14) 0.0016(15) 0.0001(12)
C14 0.0243(14) 0.0242(17) 0.034(2) 0.0024(14) 0.0044(14) -0.0016(12)
C15 0.0273(15) 0.0210(16) 0.0259(18) -0.0048(13) 0.0008(13) 0.0057(11)
C16 0.0336(16) 0.0210(17) 0.0283(19) 0.0008(14) 0.0055(14) 0.0071(12)
C17 0.0446(19) 0.0169(16) 0.039(2) -0.0004(15) 0.0141(17) 0.0006(13)
C18 0.0304(16) 0.0251(18) 0.049(2) -0.0099(16) 0.0086(16) -0.0056(13)
C19 0.0283(15) 0.0234(17) 0.032(2) -0.0122(14) -0.0025(14) 0.0030(12)
C20 0.0386(18) 0.045(2) 0.029(2) 0.0037(17) 0.0098(16) 0.0129(15)
C21 0.0284(16) 0.058(3) 0.033(2) -0.0008(18) 0.0051(15) -0.0067(15)
C22 0.0394(18) 0.032(2) 0.031(2) 0.0010(15) 0.0045(16) 0.0031(14)
C23 0.0253(14) 0.0288(18) 0.0217(17) -0.0029(14) -0.0039(13) 0.0003(12)
C24 0.0254(14) 0.0291(18) 0.0255(18) -0.0007(14) -0.0041(13) 0.0036(12)
C25 0.0183(13) 0.038(2) 0.0246(18) -0.0052(15) -0.0020(12) -0.0033(12)
C26 0.0271(15) 0.0317(19) 0.0208(17) -0.0004(14) -0.0032(13) -0.0096(13)
C27 0.0321(15) 0.0215(17) 0.0173(16) -0.0050(13) -0.0022(13) -0.0013(12)
C28 0.0306(17) 0.047(2) 0.035(2) -0.0031(17) 0.0047(15) 0.0094(15)
C29 0.042(2) 0.043(2) 0.039(2) 0.0069(18) 0.0069(18) -0.0078(16)
C30 0.048(2) 0.048(2) 0.0219(19) 0.0019(17) 0.0046(16) 0.0055(17)

loop_
_atom_type_symbol
_atom_type_description
_atom_type_scat_dispersion_real
_atom_type_scat_dispersion_imag
_atom_type_scat_source
C C 0.0033 0.0016 'International Tables Vol C Tables 4.2.6.8 and 6.1.1.4'
H H 0.0000 0.0000 'International Tables Vol C Tables 4.2.6.8 and 6.1.1.4'
Si Si 0.0817 0.0704 'International Tables Vol C Tables 4.2.6.8 and 6.1.1.4'
Nb Nb -2.0727 0.6215 'International Tables Vol C Tables 4.2.6.8 and 6.1.1.4'

loop_
_geom_angle_atom_site_label_1
_geom_angle_atom_site_label_2
_geom_angle_atom_site_label_3
_geom_angle
C7 Nb1 C8 35.71(10)
C7 Nb1 C17 123.19(11)
C8 Nb1 C17 135.11(12)
C7 Nb1 C16 140.71(11)
C8 Nb1 C16 125.02(11)
C17 Nb1 C16 34.69(11)
C7 Nb1 C25 133.17(11)
C8 Nb1 C25 111.04(11)
C17 Nb1 C25 103.49(12)
C16 Nb1 C25 81.03(12)
C7 Nb1 C27 83.49(11)
C8 Nb1 C27 86.37(11)
C17 Nb1 C27 137.60(12)
C16 Nb1 C27 135.55(11)
C25 Nb1 C27 56.79(11)
C7 Nb1 C24 137.38(11)
C8 Nb1 C24 138.23(11)
C17 Nb1 C24 85.65(12)
C16 Nb1 C24 81.22(11)
C25 Nb1 C24 34.52(11)
C27 Nb1 C24 56.50(10)
C7 Nb1 C26 99.07(10)
C8 Nb1 C26 81.79(11)
C17 Nb1 C26 137.51(12)
C16 Nb1 C26 112.37(11)
C25 Nb1 C26 34.11(11)
C27 Nb1 C26 34.48(10)
C24 Nb1 C26 56.96(11)
C7 Nb1 C18 90.47(11)
C8 Nb1 C18 103.17(12)
C17 Nb1 C18 34.16(12)
C16 Nb1 C18 56.61(11)
C25 Nb1 C18 136.10(12)
C27 Nb1 C18 154.23(11)
C24 Nb1 C18 118.58(12)
C26 Nb1 C18 168.87(11)
C7 Nb1 C23 104.15(11)
C8 Nb1 C23 119.26(11)
C17 Nb1 C23 103.14(12)
C16 Nb1 C23 112.25(11)
C25 Nb1 C23 57.44(10)
C27 Nb1 C23 34.64(11)
C24 Nb1 C23 34.04(10)
C26 Nb1 C23 57.77(11)
C18 Nb1 C23 125.43(12)
C7 Nb1 C19 84.70(11)
C8 Nb1 C19 79.41(11)
C17 Nb1 C19 56.37(12)
C16 Nb1 C19 56.05(11)
C25 Nb1 C19 129.29(11)
C27 Nb1 C19 165.77(11)
C24 Nb1 C19 136.82(11)
C26 Nb1 C19 141.33(11)
C18 Nb1 C19 33.51(12)
C23 Nb1 C19 158.35(12)
C7 Nb1 C15 111.68(11)
C8 Nb1 C15 90.73(11)
C17 Nb1 C15 57.68(11)
C16 Nb1 C15 34.34(11)
C25 Nb1 C15 95.24(11)
C27 Nb1 C15 148.03(10)
C24 Nb1 C15 110.36(11)
C26 Nb1 C15 113.61(11)
C18 Nb1 C15 56.91(11)
C23 Nb1 C15 144.16(10)
C19 Nb1 C15 34.05(10)
C28 Si1 C29 111.25(17)
C28 Si1 C30 109.21(17)
C29 Si1 C30 109.80(18)
C28 Si1 C23 108.56(16)
C29 Si1 C23 111.10(16)
C30 Si1 C23 106.81(16)
C20 Si2 C22 108.05(17)
C20 Si2 C21 108.76(17)
C22 Si2 C21 111.63(17)
C20 Si2 C15 107.80(15)
C22 Si2 C15 109.84(15)
C21 Si2 C15 110.64(16)
C2 C1 C6 117.0(3)
C2 C1 C7 124.0(3)
C6 C1 C7 119.0(3)
C3 C2 C1 121.7(3)
C4 C3 C2 119.6(3)
C5 C4 C3 119.7(3)
C4 C5 C6 120.6(3)
C5 C6 C1 121.4(3)
C8 C7 C1 124.4(3)
C8 C7 Nb1 73.69(16)
C1 C7 Nb1 122.5(2)
C7 C8 C9 122.7(3)
C7 C8 Nb1 70.61(17)
C9 C8 Nb1 122.7(2)
C14 C9 C10 116.7(3)
C14 C9 C8 123.0(3)
C10 C9 C8 120.3(3)
C11 C10 C9 121.8(3)
C12 C11 C10 120.2(3)
C13 C12 C11 119.2(3)
C12 C13 C14 120.4(3)
C13 C14 C9 121.7(3)
C16 C15 C19 105.0(3)
C16 C15 Si2 126.1(2)
C19 C15 Si2 128.1(3)
C16 C15 Nb1 70.48(18)
C19 C15 Nb1 72.79(18)
Si2 C15 Nb1 128.82(15)
C17 C16 C15 109.7(3)
C17 C16 Nb1 72.46(18)
C15 C16 Nb1 75.18(17)
C18 C17 C16 107.1(3)
C18 C17 Nb1 74.33(19)
C16 C17 Nb1 72.85(18)
C19 C18 C17 108.3(3)
C19 C18 Nb1 74.23(18)
C17 C18 Nb1 71.50(19)
C18 C19 C15 109.8(3)
C18 C19 Nb1 72.26(19)
C15 C19 Nb1 73.16(18)
C24 C23 C27 105.3(3)
C24 C23 Si1 127.2(3)
C27 C23 Si1 127.3(2)
C24 C23 Nb1 71.39(19)
C27 C23 Nb1 71.17(18)
Si1 C23 Nb1 126.29(15)
C23 C24 C25 109.8(3)
C23 C24 Nb1 74.58(18)
C25 C24 Nb1 72.55(18)
C26 C25 C24 108.1(3)
C26 C25 Nb1 73.29(17)
C24 C25 Nb1 72.92(17)
C25 C26 C27 107.3(3)
C25 C26 Nb1 72.61(18)
C27 C26 Nb1 72.66(17)
C26 C27 C23 109.5(3)
C26 C27 Nb1 72.86(18)
C23 C27 Nb1 74.20(18)

loop_
_geom_bond_atom_site_label_1
_geom_bond_atom_site_label_2
_geom_bond_distance
Nb1 C7 2.315(3)
Nb1 C8 2.356(3)
Nb1 C17 2.372(3)
Nb1 C16 2.377(3)
Nb1 C25 2.384(3)
Nb1 C27 2.391(3)
Nb1 C24 2.389(3)
Nb1 C26 2.393(3)
Nb1 C18 2.408(3)
Nb1 C23 2.430(3)
Nb1 C19 2.433(3)
Nb1 C15 2.438(3)
Si1 C28 1.858(3)
Si1 C29 1.859(4)
Si1 C30 1.859(4)
Si1 C23 1.866(3)
Si2 C20 1.860(3)
Si2 C22 1.863(4)
Si2 C21 1.865(4)
Si2 C15 1.866(3)
C1 C2 1.389(5)
C1 C6 1.404(4)
C1 C7 1.481(4)
C2 C3 1.392(4)
C3 C4 1.383(5)
C4 C5 1.373(5)
C5 C6 1.376(4)
C7 C8 1.433(4)
C8 C9 1.483(4)
C9 C14 1.389(4)
C9 C10 1.399(4)
C10 C11 1.387(4)
C11 C12 1.379(5)
C12 C13 1.379(5)
C13 C14 1.387(4)
C15 C16 1.423(5)
C15 C19 1.426(4)
C16 C17 1.415(4)
C17 C18 1.404(5)
C18 C19 1.396(5)
C23 C24 1.411(4)
C23 C27 1.436(4)
C24 C25 1.416(5)
C25 C26 1.401(5)
C26 C27 1.418(4)
